data_1001048
loop_
_publ_author_name
'Levy-Clement, C'
'Michel, A'

_publ_section_title
;
Sur un oxyde double Cd Pb O~3~ de type c des oxydes de lanthanides
;
_journal_coden_ASTM ANCPAC
_journal_name_full 'Annales de Chimie (Paris) (Vol=Year)'
_journal_page_first 275
_journal_page_last 281
_journal_volume 1972
_journal_year 1972
_chemical_formula_structural 'Cd Pb O3'
_chemical_formula_sum 'Cd O3 Pb'
_chemical_name_systematic 'Cadmium lead(IV) oxide - I'
_space_group_IT_number 206
_symmetry_cell_setting cubic
_symmetry_Int_Tables_number 206
_symmetry_space_group_name_Hall '-I 2b 2c 3'
_symmetry_space_group_name_H-M 'I a -3'
_cell_angle_alpha 90
_cell_angle_beta 90
_cell_angle_gamma 90
_cell_formula_units_Z 16
_cell_length_a 10.453(2)
_cell_length_b 10.453(2)
_cell_length_c 10.453(2)
_cell_volume 1142.1
_refine_ls_R_factor_all 0.077
_cod_database_code 1001048

loop_
_symmetry_equiv_pos_as_xyz
x,y,z
x,-y,1/2-z
1/2-x,y,-z
-x,1/2-y,z
y,z,x
-y,1/2-z,x
y,-z,1/2-x
1/2-y,z,-x
z,x,y
1/2-z,x,-y
-z,1/2-x,y
z,-x,1/2-y
-x,-y,-z
-x,y,1/2+z
1/2+x,-y,z
x,1/2+y,-z
-y,-z,-x
y,1/2+z,-x
-y,z,1/2+x
1/2+y,-z,x
-z,-x,-y
1/2+z,-x,y
z,1/2+x,-y
-z,x,1/2+y
1/2+x,1/2+y,1/2+z
1/2+x,1/2-y,-z
-x,1/2+y,1/2-z
1/2-x,-y,1/2+z
1/2+y,1/2+z,1/2+x
1/2-y,-z,1/2+x
1/2+y,1/2-z,-x
-y,1/2+z,1/2-x
1/2+z,1/2+x,1/2+y
-z,1/2+x,1/2-y
1/2-z,-x,1/2+y
1/2+z,1/2-x,-y
1/2-x,1/2-y,1/2-z
1/2-x,1/2+y,z
x,1/2-y,1/2+z
1/2+x,y,1/2-z
1/2-y,1/2-z,1/2-x
1/2+y,z,1/2-x
1/2-y,1/2+z,x
y,1/2-z,1/2+x
1/2-z,1/2-x,1/2-y
z,1/2-x,1/2+y
1/2+z,x,1/2-y
1/2-z,1/2+x,y

loop_
_atom_site_label
_atom_site_type_symbol
_atom_site_symmetry_multiplicity
_atom_site_Wyckoff_symbol
_atom_site_fract_x
_atom_site_fract_y
_atom_site_fract_z
_atom_site_occupancy
_atom_site_attached_hydrogens
_atom_site_calc_flag
Cd1 Cd2+ 8 b 0.25 0.25 0.25 0.5 0 d
Cd2 Cd2+ 24 d -0.0313(7) 0. 0.25 0.5 0 d
Pb1 Pb4+ 8 b 0.25 0.25 0.25 0.5 0 d
Pb2 Pb4+ 24 d -0.0313(7) 0. 0.25 0.5 0 d
O1 O2- 48 e 0.396(7) 0.163(5) 0.385(8) 1. 0 d

loop_
_atom_type_symbol
_atom_type_oxidation_number
Cd2+ 2.000
Pb4+ 4.000
O2- -2.000
